data_7116317
loop_
_publ_author_name
'Mikhail Kondrashov'
'Sudarkodi Raman'
'Ola F. Wendt'

_publ_section_title
;
 Metal controlled regioselectivity in the cyclometallation of
 2-(1-naphthyl)-pyridine
;
_journal_name_full Chem.Commun.
_journal_page_first 911
_journal_paper_doi 10.1039/C4cc07962K
_journal_volume 51
_journal_year 2015
_chemical_formula_moiety 'C15 H10 Au Cl2 N'
_chemical_formula_sum 'C15 H10 Au Cl2 N'
_chemical_formula_weight 472.11
_chemical_name_systematic (naphtylpyridine)golddichloride
_space_group_crystal_system triclinic
_space_group_IT_number 2
_space_group_name_Hall '-P 1'
_space_group_name_H-M_alt 'P -1'
_symmetry_space_group_name_Hall '-P 1'
_symmetry_space_group_name_H-M 'P -1'
_atom_sites_solution_hydrogens geom
_audit_creation_method SHELXL-2014
_audit_update_record
;
2014-09-05 deposited with the CCDC.
2014-11-26 downloaded from the CCDC.
;
_cell_angle_alpha 70.370(2)
_cell_angle_beta 89.106(2)
_cell_angle_gamma 65.222(3)
_cell_formula_units_Z 2
_cell_length_a 8.4554(2)
_cell_length_b 8.8766(2)
_cell_length_c 10.4398(3)
_cell_measurement_reflns_used 2168
_cell_measurement_temperature 293(2)
_cell_measurement_theta_max 33.2366
_cell_measurement_theta_min 2.6694
_cell_volume 662.86(4)
_computing_cell_refinement
;
CrysAlis RED, Oxford Diffraction Ltd.,
Version 1.171.33.52 (release 06-11-2009 CrysAlis171 .NET)
(compiled Nov  6 2009,16:24:50)
;
_computing_data_collection
;
CrysAlis CCD, Oxford Diffraction Ltd.,
Version 1.171.33.52 (release 06-11-2009 CrysAlis171 .NET)
(compiled Nov  6 2009,16:24:50)
;
_computing_data_reduction
;
CrysAlis RED, Oxford Diffraction Ltd.,
Version 1.171.33.52 (release 06-11-2009 CrysAlis171 .NET)
(compiled Nov  6 2009,16:24:50)
;
_computing_structure_refinement 'SHELXL-2014 (Sheldrick, 2014)'
_diffrn_ambient_temperature 293(2)
_diffrn_detector_area_resol_mean 16.1829
_diffrn_measured_fraction_theta_full 0.973
_diffrn_measured_fraction_theta_max 0.879
_diffrn_measurement_device_type 'Xcalibur, Sapphire3'
_diffrn_measurement_method '\w scans'
_diffrn_radiation_type MoK\a
_diffrn_radiation_wavelength 0.71073
_diffrn_reflns_av_R_equivalents 0.0221
_diffrn_reflns_av_unetI/netI 0.0366
_diffrn_reflns_Laue_measured_fraction_full 0.973
_diffrn_reflns_Laue_measured_fraction_max 0.879
_diffrn_reflns_limit_h_max 12
_diffrn_reflns_limit_h_min -12
_diffrn_reflns_limit_k_max 13
_diffrn_reflns_limit_k_min -13
_diffrn_reflns_limit_l_max 15
_diffrn_reflns_limit_l_min -15
_diffrn_reflns_number 6911
_diffrn_reflns_point_group_measured_fraction_full 0.973
_diffrn_reflns_point_group_measured_fraction_max 0.879
_diffrn_reflns_theta_full 25.000
_diffrn_reflns_theta_max 33.026
_diffrn_reflns_theta_min 2.682
_diffrn_source 'Enhance (Mo) X-ray Source'
_exptl_absorpt_coefficient_mu 11.482
_exptl_absorpt_correction_T_max 1.00000
_exptl_absorpt_correction_T_min 0.37553
_exptl_absorpt_correction_type multi-scan
_exptl_absorpt_process_details
;
CrysAlis RED, Oxford Diffraction Ltd.,
Version 1.171.33.52 (release 06-11-2009 CrysAlis171 .NET)
(compiled Nov  6 2009,16:24:50)
Empirical absorption correction using spherical harmonics,
 implemented in SCALE3 ABSPACK scaling algorithm.
;
_exptl_crystal_colour orange
_exptl_crystal_density_diffrn 2.365
_exptl_crystal_description plate
_exptl_crystal_F_000 440
_exptl_crystal_recrystallization_method 'Re-crystallisation from solvent: dmso'
_exptl_crystal_size_max 0.2
_exptl_crystal_size_mid 0.1
_exptl_crystal_size_min 0.05
_refine_diff_density_max 2.197
_refine_diff_density_min -0.649
_refine_diff_density_rms 0.149
_refine_ls_extinction_method none
_refine_ls_goodness_of_fit_ref 0.967
_refine_ls_hydrogen_treatment constr
_refine_ls_matrix_type full
_refine_ls_number_parameters 172
_refine_ls_number_reflns 4396
_refine_ls_number_restraints 0
_refine_ls_restrained_S_all 0.967
_refine_ls_R_factor_all 0.0309
_refine_ls_R_factor_gt 0.0254
_refine_ls_shift/su_max 0.001
_refine_ls_shift/su_mean 0.000
_refine_ls_structure_factor_coef Fsqd
_refine_ls_weighting_details 'w=1/[\s^2^(Fo^2^)+(0.0292P)^2^] where P=(Fo^2^+2Fc^2^)/3'
_refine_ls_weighting_scheme calc
_refine_ls_wR_factor_gt 0.0540
_refine_ls_wR_factor_ref 0.0547
_reflns_Friedel_coverage 0.000
_reflns_number_gt 3816
_reflns_number_total 4396
_reflns_threshold_expression 'I > 2\s(I)'
_cod_data_source_file c4cc07962k2.cif
_cod_data_source_block shelxl
_cod_original_cell_volume 662.86(3)
_cod_database_code 7116317
_shelx_space_group_comment
;
The symmetry employed for this shelxl refinement is uniquely defined
by the following loop, which should always be used as a source of
symmetry information in preference to the above space-group names.
They are only intended as comments.
;
_shelxl_version_number 2014-3

loop_
_space_group_symop_operation_xyz
'x, y, z'
'-x, -y, -z'

loop_
_atom_site_label
_atom_site_type_symbol
_atom_site_fract_x
_atom_site_fract_y
_atom_site_fract_z
_atom_site_U_iso_or_equiv
_atom_site_adp_type
_atom_site_occupancy
_atom_site_site_symmetry_order
_atom_site_calc_flag
_atom_site_refinement_flags_posn
_atom_site_refinement_flags_adp
C2 C 0.1743(5) 0.1710(5) 0.4722(4) 0.0342(8) Uani 1 1 d . .
H2 H 0.0952 0.2439 0.5133 0.041 Uiso 1 1 calc R U
C3 C 0.2174(5) -0.0079(5) 0.5222(4) 0.0380(8) Uani 1 1 d . .
H3 H 0.1677 -0.0558 0.5955 0.046 Uiso 1 1 calc R U
C4 C 0.3365(5) -0.1149(5) 0.4608(4) 0.0407(9) Uani 1 1 d . .
H4 H 0.3699 -0.2368 0.4936 0.049 Uiso 1 1 calc R U
C5 C 0.4047(5) -0.0394(5) 0.3509(4) 0.0356(8) Uani 1 1 d . .
H5 H 0.4849 -0.1116 0.3098 0.043 Uiso 1 1 calc R U
C6 C 0.3562(4) 0.1437(4) 0.2991(4) 0.0287(7) Uani 1 1 d . .
C7 C 0.4122(4) 0.2257(5) 0.1724(4) 0.0296(7) Uani 1 1 d . .
C8 C 0.5628(5) 0.1206(6) 0.1311(4) 0.0406(9) Uani 1 1 d . .
H8 H 0.6403 0.0101 0.1941 0.049 Uiso 1 1 calc R U
C9 C 0.6005(6) 0.1773(6) -0.0031(4) 0.0468(10) Uani 1 1 d . .
H9 H 0.7056 0.1080 -0.0267 0.056 Uiso 1 1 calc R U
C10 C 0.4845(6) 0.3325(6) -0.0983(4) 0.0433(9) Uani 1 1 d . .
H10 H 0.5056 0.3637 -0.1890 0.052 Uiso 1 1 calc R U
C11 C 0.3295(5) 0.4499(5) -0.0619(4) 0.0341(7) Uani 1 1 d . .
C12 C 0.2074(6) 0.6088(5) -0.1609(4) 0.0403(8) Uani 1 1 d . .
H12 H 0.2255 0.6373 -0.2524 0.048 Uiso 1 1 calc R U
C13 C 0.0626(6) 0.7224(5) -0.1255(4) 0.0405(9) Uani 1 1 d . .
H13 H -0.0218 0.8232 -0.1931 0.049 Uiso 1 1 calc R U
C14 C 0.0412(5) 0.6867(5) 0.0134(4) 0.0362(8) Uani 1 1 d . .
H14 H -0.0541 0.7680 0.0379 0.043 Uiso 1 1 calc R U
C15 C 0.1593(4) 0.5334(4) 0.1135(3) 0.0287(7) Uani 1 1 d . .
C16 C 0.3006(4) 0.4017(4) 0.0781(3) 0.0282(6) Uani 1 1 d . .
N1 N 0.2440(4) 0.2437(4) 0.3650(3) 0.0265(5) Uani 1 1 d . .
Cl1 Cl 0.23354(13) 0.46467(13) 0.55015(10) 0.0433(2) Uani 1 1 d . .
Cl2 Cl 0.08602(15) 0.80422(12) 0.25455(11) 0.0446(2) Uani 1 1 d . .
Au1 Au 0.17461(2) 0.50649(2) 0.31379(2) 0.02737(4) Uani 1 1 d . .

loop_
_atom_site_aniso_label
_atom_site_aniso_U_11
_atom_site_aniso_U_22
_atom_site_aniso_U_33
_atom_site_aniso_U_23
_atom_site_aniso_U_13
_atom_site_aniso_U_12
C2 0.0377(18) 0.0344(17) 0.0283(17) -0.0106(14) 0.0115(14) -0.0148(15)
C3 0.043(2) 0.0354(18) 0.0330(19) -0.0047(15) 0.0070(15) -0.0204(16)
C4 0.048(2) 0.0285(17) 0.043(2) -0.0079(16) -0.0012(17) -0.0172(16)
C5 0.0381(18) 0.0293(16) 0.0355(19) -0.0136(15) 0.0028(15) -0.0097(14)
C6 0.0261(15) 0.0288(15) 0.0305(16) -0.0141(13) -0.0001(12) -0.0087(12)
C7 0.0311(16) 0.0335(16) 0.0296(16) -0.0166(14) 0.0074(13) -0.0152(13)
C8 0.0344(18) 0.043(2) 0.042(2) -0.0192(18) 0.0087(16) -0.0114(16)
C9 0.047(2) 0.054(3) 0.047(2) -0.029(2) 0.0248(19) -0.022(2)
C10 0.057(2) 0.055(2) 0.036(2) -0.0246(19) 0.0218(18) -0.035(2)
C11 0.046(2) 0.0386(18) 0.0302(17) -0.0173(15) 0.0107(15) -0.0261(16)
C12 0.058(2) 0.043(2) 0.0304(18) -0.0126(16) 0.0068(17) -0.0322(18)
C13 0.052(2) 0.0344(18) 0.0335(19) -0.0036(15) -0.0080(17) -0.0238(17)
C14 0.0401(19) 0.0290(16) 0.039(2) -0.0126(15) 0.0011(15) -0.0146(14)
C15 0.0337(16) 0.0289(15) 0.0277(16) -0.0124(13) 0.0061(13) -0.0157(13)
C16 0.0318(16) 0.0322(16) 0.0262(15) -0.0135(13) 0.0059(13) -0.0170(13)
N1 0.0292(13) 0.0257(12) 0.0245(13) -0.0091(11) 0.0040(11) -0.0118(11)
Cl1 0.0499(5) 0.0425(5) 0.0339(5) -0.0212(4) 0.0014(4) -0.0112(4)
Cl2 0.0663(6) 0.0312(4) 0.0451(5) -0.0203(4) 0.0213(5) -0.0248(4)
Au1 0.03109(7) 0.02585(6) 0.02803(7) -0.01358(5) 0.00778(5) -0.01227(5)

loop_
_atom_type_symbol
_atom_type_description
_atom_type_scat_dispersion_real
_atom_type_scat_dispersion_imag
_atom_type_scat_source
C C 0.0033 0.0016 'International Tables Vol C Tables 4.2.6.8 and 6.1.1.4'
H H 0.0000 0.0000 'International Tables Vol C Tables 4.2.6.8 and 6.1.1.4'
N N 0.0061 0.0033 'International Tables Vol C Tables 4.2.6.8 and 6.1.1.4'
Cl Cl 0.1484 0.1585 'International Tables Vol C Tables 4.2.6.8 and 6.1.1.4'
Au Au -2.0133 8.8022 'International Tables Vol C Tables 4.2.6.8 and 6.1.1.4'

loop_
_geom_angle_atom_site_label_1
_geom_angle_atom_site_label_2
_geom_angle_atom_site_label_3
_geom_angle
N1 C2 C3 121.8(3)
N1 C2 H2 119.1
C3 C2 H2 119.1
C2 C3 C4 118.4(4)
C2 C3 H3 120.8
C4 C3 H3 120.8
C5 C4 C3 119.4(4)
C5 C4 H4 120.3
C3 C4 H4 120.3
C4 C5 C6 121.5(3)
C4 C5 H5 119.2
C6 C5 H5 119.2
N1 C6 C5 117.5(3)
N1 C6 C7 121.3(3)
C5 C6 C7 121.0(3)
C8 C7 C16 118.9(3)
C8 C7 C6 118.8(3)
C16 C7 C6 121.5(3)
C7 C8 C9 121.5(4)
C7 C8 H8 119.2
C9 C8 H8 119.2
C10 C9 C8 120.1(4)
C10 C9 H9 119.9
C8 C9 H9 119.9
C9 C10 C11 121.1(4)
C9 C10 H10 119.4
C11 C10 H10 119.4
C12 C11 C16 120.1(3)
C12 C11 C10 121.2(3)
C16 C11 C10 118.8(4)
C13 C12 C11 121.1(4)
C13 C12 H12 119.5
C11 C12 H12 119.5
C12 C13 C14 119.7(4)
C12 C13 H13 120.1
C14 C13 H13 120.1
C15 C14 C13 120.7(3)
C15 C14 H14 119.7
C13 C14 H14 119.7
C14 C15 C16 120.8(3)
C14 C15 Au1 121.7(3)
C16 C15 Au1 116.2(2)
C15 C16 C11 116.8(3)
C15 C16 C7 124.7(3)
C11 C16 C7 118.5(3)
C2 N1 C6 121.4(3)
C2 N1 Au1 115.7(2)
C6 N1 Au1 122.9(2)
C15 Au1 N1 88.66(12)
C15 Au1 Cl2 90.97(10)
N1 Au1 Cl2 177.89(8)
C15 Au1 Cl1 172.36(10)
N1 Au1 Cl1 90.87(8)
Cl2 Au1 Cl1 89.77(4)

loop_
_geom_bond_atom_site_label_1
_geom_bond_atom_site_label_2
_geom_bond_distance
C2 N1 1.352(4)
C2 C3 1.375(5)
C2 H2 0.9300
C3 C4 1.384(5)
C3 H3 0.9300
C4 C5 1.373(6)
C4 H4 0.9300
C5 C6 1.401(5)
C5 H5 0.9300
C6 N1 1.358(4)
C6 C7 1.458(5)
C7 C8 1.391(5)
C7 C16 1.435(5)
C8 C9 1.402(6)
C8 H8 0.9300
C9 C10 1.351(6)
C9 H9 0.9300
C10 C11 1.433(5)
C10 H10 0.9300
C11 C12 1.398(5)
C11 C16 1.427(5)
C12 C13 1.362(6)
C12 H12 0.9300
C13 C14 1.403(5)
C13 H13 0.9300
C14 C15 1.371(5)
C14 H14 0.9300
C15 C16 1.426(4)
C15 Au1 2.024(3)
N1 Au1 2.024(3)
Cl1 Au1 2.3963(9)
Cl2 Au1 2.2771(9)
